data_4309889
loop_
_publ_author_name
'Claudio Pettinari'
'Riccardo Pettinari'
'Mauro Fianchini'
'Fabio Marchetti'
'Brian W. Skelton'
'Allan H. White'

_publ_contact_author_address
;
   Department of Chemistry
   University of Western Australia
   35 Stirling Highway
   Crawley
   Western Australia 6009
   Australia
;
_publ_contact_author_email bws@crystal.uwa.edu.au
_publ_contact_author_fax (+61)_08_9380_1118
_publ_contact_author_name 'Skelton, B. W.'
_publ_contact_author_phone (+61)_08-9380_3481
_publ_section_title
;
Syntheses, Structures, and Reactivity of New
Pentamethylcyclopentadienyl-Rhodium(III) and -iridium(III)
4-Acyl-5-Pyrazolonate Complexes
;
_journal_name_full 'Inorganic Chemistry'
_journal_page_first 7933
_journal_page_last 7942
_journal_paper_doi 10.1021/ic050985r
_journal_volume 44
_journal_year 2005
_chemical_formula_sum 'C28 H30 Br N2 O2 Rh'
_chemical_formula_weight 609.37
_space_group_IT_number 14
_symmetry_cell_setting monoclinic
_symmetry_space_group_name_Hall '-P 2ybc'
_symmetry_space_group_name_H-M 'P 1 21/c 1'
_cell_angle_alpha 90.00000
_cell_angle_beta 101.784(3)
_cell_angle_gamma 90.00000
_cell_formula_units_Z 4
_cell_length_a 7.6184(10)
_cell_length_b 21.329(4)
_cell_length_c 15.605(3)
_cell_measurement_reflns_used 3952
_cell_measurement_temperature 150(2)
_cell_measurement_theta_max 25.1
_cell_measurement_theta_min 2.67
_cell_volume 2482.3(7)
_computing_cell_refinement 'Siemens SAINT (Siemens, 1995)'
_computing_data_collection 'Siemens SMART (Siemens, 1995)'
_computing_data_reduction 'xtal ADDREF SORTRF'
_computing_molecular_graphics xtal
_computing_publication_material 'xtal BONDLA CIFIO'
_computing_structure_refinement 'xtal CRYLSQ'
_computing_structure_solution xtal
_diffrn_ambient_temperature 150(2)
_diffrn_measured_fraction_theta_full 1.00
_diffrn_measured_fraction_theta_max 1.0
_diffrn_measurement_device_type
;
Bruker SMART CCD diffractometer
;
_diffrn_measurement_method '\w scans'
_diffrn_radiation_detector 'CCD area detector'
_diffrn_radiation_monochromator graphite
_diffrn_radiation_source 'sealed tube'
_diffrn_radiation_type 'Mo K\a'
_diffrn_radiation_wavelength .71073
_diffrn_reflns_av_R_equivalents .051
_diffrn_reflns_av_sigmaI/netI .068
_diffrn_reflns_limit_h_max 8
_diffrn_reflns_limit_h_min -9
_diffrn_reflns_limit_k_max 25
_diffrn_reflns_limit_k_min -25
_diffrn_reflns_limit_l_max 18
_diffrn_reflns_limit_l_min -18
_diffrn_reflns_number 17150
_diffrn_reflns_theta_full 25.3
_diffrn_reflns_theta_max 25.3
_diffrn_reflns_theta_min 1.64
_diffrn_standards_decay_% 0
_exptl_absorpt_coefficient_mu 2.326
_exptl_absorpt_correction_T_max .95
_exptl_absorpt_correction_T_min .82
_exptl_absorpt_correction_type multi-scan
_exptl_absorpt_process_details
;
 SADABS; Sheldrick, 1996
;
_exptl_crystal_colour vermilion
_exptl_crystal_density_diffrn 1.631
_exptl_crystal_description prism
_exptl_crystal_F_000 1232
_exptl_crystal_size_max .15
_exptl_crystal_size_mid .09
_exptl_crystal_size_min .07
_refine_diff_density_max .709
_refine_diff_density_min -.581
_refine_ls_extinction_method none
_refine_ls_goodness_of_fit_all 1.1
_refine_ls_goodness_of_fit_ref 1.154
_refine_ls_hydrogen_treatment noref
_refine_ls_matrix_type full
_refine_ls_number_constraints 0
_refine_ls_number_parameters 307
_refine_ls_number_reflns 3482
_refine_ls_number_restraints 0
_refine_ls_R_factor_all .06
_refine_ls_R_factor_gt .038
_refine_ls_shift/su_max .002
_refine_ls_shift/su_mean .00008
_refine_ls_structure_factor_coef F
_refine_ls_weighting_scheme calc
_refine_ls_wR_factor_all .047
_refine_ls_wR_factor_ref .043
_reflns_d_resolution_high .831
_reflns_d_resolution_low 12.389
_reflns_limit_h_max 9
_reflns_limit_h_min 0
_reflns_limit_k_max 25
_reflns_limit_k_min 0
_reflns_limit_l_max 18
_reflns_limit_l_min -18
_reflns_number_gt 3482
_reflns_number_total 4512
_reflns_threshold_expression 'F    > 4.00 sig(F   )'
_cod_data_source_file ic050985rsi20050616_065955_7.cif
_cod_data_source_block cpqlbr
_cod_original_sg_symbol_Hall -p_2ybc
_cod_original_formula_sum 'C28 H30 Br1 N2 O2 Rh1'
_cod_database_code 4309889

loop_
_symmetry_equiv_pos_as_xyz
+x,+y,+z
-x,1/2+y,1/2-z
-x,-y,-z
+x,1/2-y,1/2+z

loop_
_atom_site_label
_atom_site_fract_x
_atom_site_fract_y
_atom_site_fract_z
_atom_site_U_iso_or_equiv
_atom_site_adp_type
_atom_site_calc_flag
_atom_site_calc_attached_atom
_atom_site_occupancy
_atom_site_disorder_assembly
_atom_site_disorder_group
Rh .40214(4) .261141(16) .37061(2) .01804(18) Uani ? ? 1.00000 ? ?
Br .14612(6) .22583(2) .24859(3) .0284(3) Uani ? ? 1.00000 ? ?
N1 .4498(4) .40738(16) .1886(2) .019(2) Uani ? ? 1.00000 ? ?
C11 .5972(5) .4025(2) .1459(3) .019(2) Uani ? ? 1.00000 ? ?
C12 .7246(6) .3549(2) .1651(3) .022(2) Uani ? ? 1.00000 ? ?
C13 .8647(6) .3524(2) .1206(3) .025(2) Uani ? ? 1.00000 ? ?
C14 .8785(6) .3964(2) .0573(3) .026(3) Uani ? ? 1.00000 ? ?
C15 .7546(6) .4437(2) .0391(3) .025(2) Uani ? ? 1.00000 ? ?
C16 .6148(6) .4473(2) .0832(3) .022(2) Uani ? ? 1.00000 ? ?
N2 .3336(5) .45868(16) .1681(2) .021(2) Uani ? ? 1.00000 ? ?
C3 .2240(6) .45590(19) .2224(3) .019(2) Uani ? ? 1.00000 ? ?
C31 .0819(6) .5052(2) .2153(3) .028(3) Uani ? ? 1.00000 ? ?
C4 .2602(5) .40262(19) .2801(3) .018(2) Uani ? ? 1.00000 ? ?
C41 .1924(5) .3844(2) .3538(3) .020(2) Uani ? ? 1.00000 ? ?
O41 .2318(4) .33370(14) .3949(2) .0230(16) Uani ? ? 1.00000 ? ?
C42 .0681(6) .4266(2) .3937(3) .025(2) Uani ? ? 1.00000 ? ?
C421 .1594(6) .4461(2) .4845(3) .020(2) Uani ? ? 1.00000 ? ?
C422 .1450(6) .4107(2) .5574(3) .025(2) Uani ? ? 1.00000 ? ?
C423 .2333(7) .4285(2) .6405(3) .033(3) Uani ? ? 1.00000 ? ?
C424 .3355(7) .4819(3) .6522(4) .039(3) Uani ? ? 1.00000 ? ?
C425 .3494(7) .5179(2) .5802(4) .039(3) Uani ? ? 1.00000 ? ?
C426 .2626(6) .5000(2) .4972(3) .028(3) Uani ? ? 1.00000 ? ?
C5 .4070(5) .3713(2) .2542(3) .017(2) Uani ? ? 1.00000 ? ?
O5 .4926(4) .32216(14) .2829(2) .0230(16) Uani ? ? 1.00000 ? ?
C01 .4215(6) .1719(2) .4330(3) .024(2) Uani ? ? 1.00000 ? ?
C011 .2864(7) .1200(2) .4159(4) .036(3) Uani ? ? 1.00000 ? ?
C02 .5692(6) .1808(2) .3893(3) .023(2) Uani ? ? 1.00000 ? ?
C021 .6159(7) .1402(2) .3202(3) .039(3) Uani ? ? 1.00000 ? ?
C03 .6708(6) .2336(2) .4297(3) .024(2) Uani ? ? 1.00000 ? ?
C031 .8330(6) .2597(3) .4049(4) .037(3) Uani ? ? 1.00000 ? ?
C04 .5840(6) .2587(2) .4946(3) .025(2) Uani ? ? 1.00000 ? ?
C041 .6412(7) .3141(2) .5530(4) .042(3) Uani ? ? 1.00000 ? ?
C05 .4292(6) .2199(2) .4973(3) .022(2) Uani ? ? 1.00000 ? ?
C051 .3033(7) .2293(3) .5579(3) .038(3) Uani ? ? 1.00000 ? ?
H12 .71240 .32387 .20898 .02700 Uiso ? ? 1.00000 ? ?
H13 .95450 .31999 .13472 .03100 Uiso ? ? 1.00000 ? ?
H14 .97430 .39426 .02517 .03200 Uiso ? ? 1.00000 ? ?
H15 .76451 .47469 -.00495 .03100 Uiso ? ? 1.00000 ? ?
H16 .52742 .48083 .07066 .02700 Uiso ? ? 1.00000 ? ?
H31a .07447 .52916 .16289 .04000 Uiso ? ? 1.00000 ? ?
H31b .10906 .53357 .26418 .04000 Uiso ? ? 1.00000 ? ?
H31c -.03220 .48682 .21497 .04000 Uiso ? ? 1.00000 ? ?
H42a -.04141 .40458 .39674 .03100 Uiso ? ? 1.00000 ? ?
H42b .03642 .46318 .35886 .03100 Uiso ? ? 1.00000 ? ?
H422 .07434 .37299 .55045 .03000 Uiso ? ? 1.00000 ? ?
H423 .21857 .40341 .69043 .04200 Uiso ? ? 1.00000 ? ?
H424 .39872 .49298 .71120 .04800 Uiso ? ? 1.00000 ? ?
H425 .42069 .55597 .58857 .04800 Uiso ? ? 1.00000 ? ?
H426 .27579 .52543 .44716 .03700 Uiso ? ? 1.00000 ? ?
H011a .29079 .09896 .36249 .05300 Uiso ? ? 1.00000 ? ?
H011b .16709 .13593 .41209 .05300 Uiso ? ? 1.00000 ? ?
H011c .30837 .08990 .46248 .05300 Uiso ? ? 1.00000 ? ?
H021a .63924 .09811 .34041 .05700 Uiso ? ? 1.00000 ? ?
H021b .71998 .15560 .30137 .05700 Uiso ? ? 1.00000 ? ?
H021c .51951 .13936 .27004 .05700 Uiso ? ? 1.00000 ? ?
H031c .81880 .30389 .39544 .05500 Uiso ? ? 1.00000 ? ?
H031b .85205 .24044 .35281 .05500 Uiso ? ? 1.00000 ? ?
H031a .93622 .25255 .45067 .05500 Uiso ? ? 1.00000 ? ?
H041a .69692 .30057 .61045 .06100 Uiso ? ? 1.00000 ? ?
H041b .53918 .33938 .55751 .06100 Uiso ? ? 1.00000 ? ?
H041c .72463 .33970 .53042 .06100 Uiso ? ? 1.00000 ? ?
H051a .36581 .22700 .61760 .05900 Uiso ? ? 1.00000 ? ?
H051b .24440 .26863 .54765 .05900 Uiso ? ? 1.00000 ? ?
H051c .21358 .19676 .54863 .05900 Uiso ? ? 1.00000 ? ?

loop_
_atom_site_aniso_label
_atom_site_aniso_U_11
_atom_site_aniso_U_22
_atom_site_aniso_U_33
_atom_site_aniso_U_12
_atom_site_aniso_U_13
_atom_site_aniso_U_23
Rh .0206(2) .0171(2) .0177(2) .00267(14) .00691(14) .00359(15)
Br .0289(3) .0315(3) .0236(3) .0015(2) .0026(2) .0033(2)
N1 .023(2) .014(2) .023(2) .0025(15) .0088(17) .0034(16)
C11 .021(2) .016(2) .018(3) -.0034(17) .003(2) -.0036(18)
C12 .028(3) .021(2) .019(3) -.0002(19) .007(2) .005(2)
C13 .022(2) .024(3) .028(3) .0044(19) .007(2) -.002(2)
C14 .026(3) .031(3) .025(3) .001(2) .012(2) -.001(2)
C15 .027(3) .025(3) .024(3) -.004(2) .009(2) .007(2)
C16 .023(2) .019(2) .024(3) -.0015(18) .004(2) .001(2)
N2 .021(2) .016(2) .027(2) .0040(15) .0050(18) .0073(17)
C3 .017(2) .017(2) .023(3) -.0050(17) .001(2) -.002(2)
C31 .025(3) .023(3) .036(3) .004(2) .006(2) .006(2)
C4 .020(2) .015(2) .019(3) -.0012(17) .0041(19) .0006(19)
C41 .017(2) .020(2) .021(3) -.0009(18) .001(2) .000(2)
O41 .0295(18) .0214(18) .0210(18) .0055(13) .0119(14) .0037(14)
C42 .026(3) .023(3) .029(3) .005(2) .009(2) .003(2)
C421 .018(2) .019(2) .024(3) .0037(18) .007(2) -.003(2)
C422 .029(3) .023(3) .024(3) .004(2) .008(2) -.003(2)
C423 .036(3) .036(3) .027(3) .012(2) .006(2) .004(2)
C424 .033(3) .049(4) .030(3) .011(3) -.004(3) -.014(3)
C425 .026(3) .032(3) .059(4) .001(2) .011(3) -.012(3)
C426 .026(3) .026(3) .035(3) .005(2) .013(2) -.002(2)
C5 .020(2) .016(2) .016(2) -.0045(18) .003(2) .0005(19)
O5 .0259(17) .0193(17) .026(2) .0060(13) .0108(15) .0065(14)
C01 .024(2) .020(3) .025(3) .0025(19) .002(2) .007(2)
C011 .039(3) .021(3) .046(4) -.004(2) .004(3) .009(2)
C02 .026(3) .022(3) .021(3) .0070(19) .003(2) .006(2)
C021 .044(3) .038(3) .035(3) .019(2) .005(3) -.001(3)
C03 .027(2) .024(3) .022(3) .005(2) .005(2) .010(2)
C031 .023(3) .048(3) .041(3) .002(2) .008(2) .016(3)
C04 .032(3) .015(2) .026(3) .001(2) .002(2) .004(2)
C041 .056(4) .031(3) .034(3) -.003(3) -.002(3) -.007(3)
C05 .029(3) .021(2) .017(3) .0084(19) .007(2) .009(2)
C051 .041(3) .050(4) .028(3) .018(3) .018(3) .016(3)

loop_
_atom_type_symbol
_atom_type_description
_atom_type_oxidation_number
_atom_type_number_in_cell
_atom_type_scat_dispersion_real
_atom_type_scat_dispersion_imag
_atom_type_scat_source
C ? 0 112 .002 .002 'Int Tables Vol IV Tables 2.2B and 2.3.1'
H ? 0 120 0 0 'Int Tables Vol IV Tables 2.2B and 2.3.1'
Br ? 0 4 -.374 2.456 'Int Tables Vol IV Tables 2.2B and 2.3.1'
N ? 0 8 .004 .003 'Int Tables Vol IV Tables 2.2B and 2.3.1'
O ? 0 8 .008 .006 'Int Tables Vol IV Tables 2.2B and 2.3.1'
Rh ? 0 4 -1.287 .919 'Int Tables Vol IV Tables 2.2B and 2.3.1'

loop_
_diffrn_attenuator_code
_diffrn_attenuator_scale
? ?

loop_
_geom_angle_atom_site_label_1
_geom_angle_atom_site_label_2
_geom_angle_atom_site_label_3
_geom_angle_site_symmetry_1
_geom_angle_site_symmetry_2
_geom_angle_site_symmetry_3
_geom_angle
_geom_angle_publ_flag
Br Rh O41 . . . 86.91(8) ?
Br Rh O5 . . . 89.95(8) ?
Br Rh C01 . . . 92.79(11) ?
Br Rh C02 . . . 102.15(11) ?
Br Rh C03 . . . 139.23(12) ?
Br Rh C04 . . . 157.77(12) ?
Br Rh C05 . . . 119.02(12) ?
O41 Rh O5 . . . 87.61(12) ?
O41 Rh C01 . . . 124.23(16) ?
O41 Rh C02 . . . 160.99(16) ?
O41 Rh C03 . . . 133.85(14) ?
O41 Rh C04 . . . 99.44(15) ?
O41 Rh C05 . . . 94.73(15) ?
O5 Rh C01 . . . 148.13(16) ?
O5 Rh C02 . . . 108.84(16) ?
O5 Rh C03 . . . 92.21(15) ?
O5 Rh C04 . . . 111.46(15) ?
O5 Rh C05 . . . 151.00(14) ?
C01 Rh C02 . . . 39.69(19) ?
C01 Rh C03 . . . 65.68(17) ?
C01 Rh C04 . . . 65.97(16) ?
C01 Rh C05 . . . 39.06(17) ?
C02 Rh C03 . . . 39.36(16) ?
C02 Rh C04 . . . 66.16(17) ?
C02 Rh C05 . . . 66.26(18) ?
C03 Rh C04 . . . 38.78(19) ?
C03 Rh C05 . . . 65.57(18) ?
C04 Rh C05 . . . 39.63(17) ?
C11 N1 N2 . . . 118.1(3) ?
C11 N1 C5 . . . 129.8(3) ?
N2 N1 C5 . . . 111.9(4) ?
N1 C11 C12 . . . 122.2(4) ?
N1 C11 C16 . . . 118.5(4) ?
C12 C11 C16 . . . 119.3(4) ?
C11 C12 C13 . . . 119.4(4) ?
C11 C12 H12 . . . 119.1 ?
C13 C12 H12 . . . 121.5 ?
C12 C13 C14 . . . 120.7(4) ?
C12 C13 H13 . . . 119.5 ?
C14 C13 H13 . . . 119.8 ?
C13 C14 C15 . . . 119.9(5) ?
C13 C14 H14 . . . 120.9 ?
C15 C14 H14 . . . 119.2 ?
C14 C15 C16 . . . 120.4(4) ?
C14 C15 H15 . . . 120.0 ?
C16 C15 H15 . . . 119.7 ?
C11 C16 C15 . . . 120.3(4) ?
C11 C16 H16 . . . 119.2 ?
C15 C16 H16 . . . 120.5 ?
N1 N2 C3 . . . 105.9(3) ?
N2 C3 C31 . . . 117.9(4) ?
N2 C3 C4 . . . 112.0(4) ?
C31 C3 C4 . . . 130.1(4) ?
C3 C31 H31a . . . 110.8 ?
C3 C31 H31b . . . 110.3 ?
C3 C31 H31c . . . 110.8 ?
H31a C31 H31b . . . 108.0 ?
H31a C31 H31c . . . 108.7 ?
H31b C31 H31c . . . 108.1 ?
C3 C4 C41 . . . 132.2(4) ?
C3 C4 C5 . . . 104.6(4) ?
C41 C4 C5 . . . 122.8(4) ?
C4 C41 O41 . . . 124.2(4) ?
C4 C41 C42 . . . 122.2(4) ?
O41 C41 C42 . . . 113.6(4) ?
Rh O41 C41 . . . 129.1(3) ?
C41 C42 C421 . . . 109.9(3) ?
C41 C42 H42a . . . 110.3 ?
C41 C42 H42b . . . 110.8 ?
C421 C42 H42a . . . 109.1 ?
C421 C42 H42b . . . 108.9 ?
H42a C42 H42b . . . 107.7 ?
C42 C421 C422 . . . 121.4(4) ?
C42 C421 C426 . . . 120.4(4) ?
C422 C421 C426 . . . 118.2(4) ?
C421 C422 C423 . . . 120.9(4) ?
C421 C422 H422 . . . 120.0 ?
C423 C422 H422 . . . 119.1 ?
C422 C423 C424 . . . 120.3(5) ?
C422 C423 H423 . . . 119.2 ?
C424 C423 H423 . . . 120.4 ?
C423 C424 C425 . . . 119.3(5) ?
C423 C424 H424 . . . 119.0 ?
C425 C424 H424 . . . 121.7 ?
C424 C425 C426 . . . 120.4(5) ?
C424 C425 H425 . . . 119.3 ?
C426 C425 H425 . . . 120.4 ?
C421 C426 C425 . . . 120.9(5) ?
C421 C426 H426 . . . 119.9 ?
C425 C426 H426 . . . 119.3 ?
N1 C5 C4 . . . 105.6(3) ?
N1 C5 O5 . . . 123.0(4) ?
C4 C5 O5 . . . 131.4(4) ?
Rh O5 C5 . . . 121.9(3) ?
Rh C01 C011 . . . 126.7(3) ?
Rh C01 C02 . . . 69.8(3) ?
Rh C01 C05 . . . 70.7(3) ?
C011 C01 C02 . . . 125.8(4) ?
C011 C01 C05 . . . 125.8(5) ?
C02 C01 C05 . . . 108.4(4) ?
C01 C011 H011a . . . 111.0 ?
C01 C011 H011b . . . 110.8 ?
C01 C011 H011c . . . 110.6 ?
H011a C011 H011b . . . 108.3 ?
H011a C011 H011c . . . 108.5 ?
H011b C011 H011c . . . 107.5 ?
Rh C02 C01 . . . 70.5(3) ?
Rh C02 C021 . . . 126.8(3) ?
Rh C02 C03 . . . 71.4(3) ?
C01 C02 C021 . . . 126.5(4) ?
C01 C02 C03 . . . 107.3(4) ?
C021 C02 C03 . . . 126.0(4) ?
C02 C021 H021a . . . 111.3 ?
C02 C021 H021b . . . 111.1 ?
C02 C021 H021c . . . 110.4 ?
H021a C021 H021b . . . 108.2 ?
H021a C021 H021c . . . 108.1 ?
H021b C021 H021c . . . 107.5 ?
Rh C03 C02 . . . 69.3(2) ?
Rh C03 C031 . . . 124.0(3) ?
Rh C03 C04 . . . 70.2(3) ?
C02 C03 C031 . . . 125.8(5) ?
C02 C03 C04 . . . 108.7(4) ?
C031 C03 C04 . . . 125.4(4) ?
C03 C031 H031c . . . 109.7 ?
C03 C031 H031b . . . 110.1 ?
C03 C031 H031a . . . 110.3 ?
H031c C031 H031b . . . 109.0 ?
H031c C031 H031a . . . 108.7 ?
H031b C031 H031a . . . 108.9 ?
Rh C04 C03 . . . 71.0(3) ?
Rh C04 C041 . . . 125.8(3) ?
Rh C04 C05 . . . 70.1(2) ?
C03 C04 C041 . . . 127.5(4) ?
C03 C04 C05 . . . 107.8(4) ?
C041 C04 C05 . . . 124.7(5) ?
C04 C041 H041a . . . 110.5 ?
C04 C041 H041b . . . 110.3 ?
C04 C041 H041c . . . 110.9 ?
H041a C041 H041b . . . 108.2 ?
H041a C041 H041c . . . 108.4 ?
H041b C041 H041c . . . 108.4 ?
Rh C05 C01 . . . 70.2(3) ?
Rh C05 C04 . . . 70.3(3) ?
Rh C05 C051 . . . 125.4(3) ?
C01 C05 C04 . . . 107.8(4) ?
C01 C05 C051 . . . 127.1(4) ?
C04 C05 C051 . . . 125.1(4) ?
C05 C051 H051a . . . 110.7 ?
C05 C051 H051b . . . 110.7 ?
C05 C051 H051c . . . 109.7 ?
H051a C051 H051b . . . 109.4 ?
H051a C051 H051c . . . 107.9 ?
H051b C051 H051c . . . 108.3 ?

loop_
_geom_bond_atom_site_label_1
_geom_bond_atom_site_label_2
_geom_bond_site_symmetry_1
_geom_bond_site_symmetry_2
_geom_bond_distance
_geom_bond_publ_flag
Rh Br . . 2.5457(6) ?
Rh O41 . . 2.103(3) ?
Rh O5 . . 2.104(3) ?
Rh C01 . . 2.129(5) ?
Rh C02 . . 2.120(4) ?
Rh C03 . . 2.148(4) ?
Rh C04 . . 2.137(4) ?
Rh C05 . . 2.135(5) ?
N1 C11 . . 1.423(6) ?
N1 N2 . . 1.402(5) ?
N1 C5 . . 1.371(6) ?
C11 C12 . . 1.395(6) ?
C11 C16 . . 1.393(6) ?
C12 C13 . . 1.389(7) ?
C12 H12 . . .969 ?
C13 C14 . . 1.382(7) ?
C13 H13 . . .966 ?
C14 C15 . . 1.371(6) ?
C14 H14 . . .967 ?
C15 C16 . . 1.384(7) ?
C15 H15 . . .967 ?
C16 H16 . . .969 ?
N2 C3 . . 1.308(6) ?
C3 C31 . . 1.497(6) ?
C3 C4 . . 1.441(6) ?
C31 H31a . . .956 ?
C31 H31b . . .962 ?
C31 H31c . . .953 ?
C4 C41 . . 1.408(7) ?
C4 C5 . . 1.430(6) ?
C41 O41 . . 1.263(5) ?
C41 C42 . . 1.527(7) ?
C42 C421 . . 1.504(6) ?
C42 H42a . . .966 ?
C42 H42b . . .954 ?
C421 C422 . . 1.389(7) ?
C421 C426 . . 1.382(6) ?
C422 C423 . . 1.387(7) ?
C422 H422 . . .962 ?
C423 C424 . . 1.371(8) ?
C423 H423 . . .969 ?
C424 C425 . . 1.384(8) ?
C424 H424 . . .976 ?
C425 C426 . . 1.383(7) ?
C425 H425 . . .970 ?
C426 H426 . . .973 ?
C5 O5 . . 1.267(5) ?
C01 C011 . . 1.499(7) ?
C01 C02 . . 1.442(7) ?
C01 C05 . . 1.426(6) ?
C011 H011a . . .953 ?
C011 H011b . . .961 ?
C011 H011c . . .958 ?
C02 C021 . . 1.481(7) ?
C02 C03 . . 1.437(6) ?
C021 H021a . . .957 ?
C021 H021b . . .958 ?
C021 H021c . . .958 ?
C03 C031 . . 1.477(7) ?
C03 C04 . . 1.423(7) ?
C031 H031c . . .957 ?
C031 H031b . . .948 ?
C031 H031a . . .960 ?
C04 C041 . . 1.502(7) ?
C04 C05 . . 1.448(7) ?
C041 H041a . . .955 ?
C041 H041b . . .960 ?
C041 H041c . . .958 ?
C05 C051 . . 1.492(8) ?
C051 H051a . . .957 ?
C051 H051b . . .950 ?
C051 H051c . . .963 ?
